data_7101810
loop_
_publ_author_name
'Cergol, Katie M'
'Jensen, Paul'
'Turner, Peter'
'Coster, Mark J'

_publ_section_title
;
 Reversibility in the boron-mediated ketone-ketone aldol reaction.
;
_journal_issue 13
_journal_name_full 'Chemical communications (Cambridge, England)'
_journal_page_first 1363
_journal_page_last 1365
_journal_paper_doi 10.1039/b617094c
_journal_year 2007
_chemical_formula_moiety 'C20 H36 O2'
_chemical_formula_sum 'C20 H36 O2'
_chemical_formula_weight 308.49
_chemical_name_systematic
;
?
;
_space_group_IT_number 14
_symmetry_cell_setting monoclinic
_symmetry_Int_Tables_number 14
_symmetry_space_group_name_Hall '-P 2ybc'
_symmetry_space_group_name_H-M 'P 1 21/c 1'
_atom_sites_solution_hydrogens geom
_atom_sites_solution_primary direct
_atom_sites_solution_secondary difmap
_audit_creation_method SHELXL-97
_cell_angle_alpha 90.00
_cell_angle_beta 104.982(1)
_cell_angle_gamma 90.00
_cell_formula_units_Z 4
_cell_length_a 13.179(1)
_cell_length_b 12.282(1)
_cell_length_c 12.063(1)
_cell_measurement_reflns_used 8700
_cell_measurement_temperature 150(2)
_cell_measurement_theta_max 28.2726
_cell_measurement_theta_min 2.3041
_cell_volume 1886.2(3)
_computing_cell_refinement 'SAINT Ver. 6.45 (Bruker-AXS, 2003)'
_computing_data_collection 'SMART Ver. 5.054 (Bruker-AXS, 1998)'
_computing_data_reduction 'SAINT Ver. 6.45'
_computing_molecular_graphics 'SHELXTL Ver. 6.14 (Bruker-AXS, 2003)'
_computing_publication_material 'modiCIFer-12162005 (Guzei, 2005)'
_computing_structure_refinement 'SHELXL-97 (Sheldrick, 1997)'
_computing_structure_solution 'SHELXS-97 (Sheldrick, 1990)'
_diffrn_ambient_temperature 150(2)
_diffrn_crystal_treatment
;
attached with Exxon Paratone N, to a short length
of fibre supported on a thin piece of copper wire
inserted in a copper mounting pin. The crystal was
quenched in a cold nitrogen gas stream from an
Oxford Cryosystems Cryostream.
;
_diffrn_measured_fraction_theta_full 0.991
_diffrn_measured_fraction_theta_max 0.954
_diffrn_measurement_device_type 'Bruker CCD-1000 area detector'
_diffrn_measurement_method \w
_diffrn_radiation_monochromator graphite
_diffrn_radiation_source 'fine-focus sealed tube'
_diffrn_radiation_type MoK\a
_diffrn_radiation_wavelength 0.71073
_diffrn_reflns_av_R_equivalents 0.0203
_diffrn_reflns_av_sigmaI/netI 0.0172
_diffrn_reflns_limit_h_max 17
_diffrn_reflns_limit_h_min -16
_diffrn_reflns_limit_k_max 15
_diffrn_reflns_limit_k_min -15
_diffrn_reflns_limit_l_max 15
_diffrn_reflns_limit_l_min -15
_diffrn_reflns_number 18394
_diffrn_reflns_theta_full 27.50
_diffrn_reflns_theta_max 28.32
_diffrn_reflns_theta_min 2.30
_diffrn_standards_decay_% 0.35
_diffrn_standards_number 207
_exptl_absorpt_coefficient_mu 0.067
_exptl_absorpt_correction_T_max 0.972
_exptl_absorpt_correction_T_min 0.928
_exptl_absorpt_correction_type multi-scan
_exptl_absorpt_process_details
;
SADABS (Bruker-AXS, 2004)
;
_exptl_crystal_colour colourless
_exptl_crystal_density_diffrn 1.086
_exptl_crystal_density_method 'not measured'
_exptl_crystal_description block
_exptl_crystal_F_000 688
_exptl_crystal_size_max 0.45
_exptl_crystal_size_mid 0.45
_exptl_crystal_size_min 0.43
_refine_diff_density_max 0.367
_refine_diff_density_min -0.165
_refine_diff_density_rms 0.037
_refine_ls_extinction_method none
_refine_ls_goodness_of_fit_ref 1.041
_refine_ls_hydrogen_treatment mixed
_refine_ls_matrix_type full
_refine_ls_number_parameters 208
_refine_ls_number_reflns 4483
_refine_ls_number_restraints 0
_refine_ls_restrained_S_all 1.041
_refine_ls_R_factor_all 0.0515
_refine_ls_R_factor_gt 0.0411
_refine_ls_shift/su_max 0.000
_refine_ls_shift/su_mean 0.000
_refine_ls_structure_factor_coef Fsqd
_refine_ls_weighting_details 'calc w=1/[\s^2^(Fo^2^)+(0.0686P)^2^+0.3458P] where P=(Fo^2^+2Fc^2^)/3'
_refine_ls_weighting_scheme calc
_refine_ls_wR_factor_gt 0.1114
_refine_ls_wR_factor_ref 0.1230
_reflns_number_gt 3692
_reflns_number_total 4483
_reflns_threshold_expression I>2\s(I)
_cod_data_source_file b617094c.txt
_cod_data_source_block mc06pj4
_cod_depositor_comments
;
The following automatic conversions were performed:
'_symmetry_cell_setting' value 'Monoclinic' changed to 'monoclinic'
according to '/home/saulius/struct/CIF-dictionaries/cif_core.dic'
dictionary named 'cif_core.dic' version 2.4.1 from 2010-06-29.

Automatic conversion script
Id: cif_fix_enum 1527 2010-12-29 10:47:43Z saulius 
;
_cod_original_sg_symbol_Hall '-P 2ybc '
_cod_original_sg_symbol_H-M 'P 1 21/c 1 '
_cod_database_code 7101810

loop_
_symmetry_equiv_pos_as_xyz
'x, y, z'
'-x, y+1/2, -z+1/2'
'-x, -y, -z'
'x, -y-1/2, z-1/2'

loop_
_atom_site_label
_atom_site_type_symbol
_atom_site_fract_x
_atom_site_fract_y
_atom_site_fract_z
_atom_site_U_iso_or_equiv
_atom_site_adp_type
_atom_site_occupancy
_atom_site_symmetry_multiplicity
_atom_site_calc_flag
_atom_site_refinement_flags
O1 O 0.37039(6) 0.02713(6) 0.26558(6) 0.03198(19) Uani 1 1 d .
O2 O 0.37656(8) 0.24779(7) 0.30787(7) 0.0442(2) Uani 1 1 d .
C1 C 0.04939(10) -0.28392(10) 0.08643(11) 0.0398(3) Uani 1 1 d .
H1A H 0.0077 -0.3427 0.1075 0.060 Uiso 1 1 calc R
H1B H 0.1171 -0.3129 0.0805 0.060 Uiso 1 1 calc R
H1C H 0.0115 -0.2530 0.0124 0.060 Uiso 1 1 calc R
C2 C -0.03956(10) -0.15887(12) 0.19180(14) 0.0504(3) Uani 1 1 d .
H2A H -0.0801 -0.2230 0.2029 0.076 Uiso 1 1 calc R
H2B H -0.0774 -0.1199 0.1225 0.076 Uiso 1 1 calc R
H2C H -0.0300 -0.1106 0.2584 0.076 Uiso 1 1 calc R
C3 C 0.13157(11) -0.24347(10) 0.29216(11) 0.0423(3) Uani 1 1 d .
H3A H 0.1410 -0.1884 0.3527 0.064 Uiso 1 1 calc R
H3B H 0.2004 -0.2669 0.2843 0.064 Uiso 1 1 calc R
H3C H 0.0939 -0.3062 0.3123 0.064 Uiso 1 1 calc R
C4 C 0.06809(8) -0.19495(9) 0.17857(10) 0.0320(2) Uani 1 1 d .
C5 C 0.12502(8) -0.09592(8) 0.14042(9) 0.0274(2) Uani 1 1 d .
H5 H 0.0782 -0.0688 0.0666 0.033 Uiso 1 1 calc R
C6 C 0.14133(9) -0.00089(9) 0.22554(10) 0.0330(2) Uani 1 1 d .
H6A H 0.0725 0.0216 0.2367 0.040 Uiso 1 1 calc R
H6B H 0.1858 -0.0254 0.3006 0.040 Uiso 1 1 calc R
C7 C 0.19316(8) 0.09674(8) 0.18417(10) 0.0303(2) Uani 1 1 d .
H7A H 0.2033 0.1552 0.2425 0.036 Uiso 1 1 calc R
H7B H 0.1459 0.1250 0.1123 0.036 Uiso 1 1 calc R
C8 C 0.29970(7) 0.06797(8) 0.16236(8) 0.0240(2) Uani 1 1 d .
C9 C 0.28349(8) -0.02594(8) 0.07648(9) 0.0265(2) Uani 1 1 d .
H9A H 0.3524 -0.0484 0.0655 0.032 Uiso 1 1 calc R
H9B H 0.2394 -0.0006 0.0015 0.032 Uiso 1 1 calc R
C10 C 0.23074(8) -0.12443(8) 0.11646(9) 0.0276(2) Uani 1 1 d .
H10A H 0.2783 -0.1544 0.1872 0.033 Uiso 1 1 calc R
H10B H 0.2195 -0.1817 0.0567 0.033 Uiso 1 1 calc R
C11 C 0.34790(7) 0.16896(8) 0.11942(8) 0.0236(2) Uani 1 1 d .
H11 H 0.2944 0.1974 0.0510 0.028 Uiso 1 1 calc R
C12 C 0.44947(8) 0.14568(8) 0.08074(9) 0.0297(2) Uani 1 1 d .
H12A H 0.4912 0.0895 0.1315 0.036 Uiso 1 1 calc R
H12B H 0.4299 0.1163 0.0016 0.036 Uiso 1 1 calc R
C13 C 0.51733(9) 0.24792(9) 0.08406(11) 0.0355(3) Uani 1 1 d .
H13A H 0.5689 0.2529 0.1598 0.043 Uiso 1 1 calc R
H13B H 0.5567 0.2419 0.0247 0.043 Uiso 1 1 calc R
C14 C 0.45044(9) 0.35092(9) 0.06316(9) 0.0308(2) Uani 1 1 d .
H14A H 0.3941 0.3433 -0.0088 0.037 Uiso 1 1 calc R
H14B H 0.4945 0.4141 0.0549 0.037 Uiso 1 1 calc R
C15 C 0.40176(8) 0.36997(8) 0.16410(8) 0.0252(2) Uani 1 1 d .
H15 H 0.4583 0.4018 0.2275 0.030 Uiso 1 1 calc R
C16 C 0.37342(8) 0.26107(8) 0.20701(8) 0.0266(2) Uani 1 1 d .
C17 C 0.30801(8) 0.45200(8) 0.14052(9) 0.0274(2) Uani 1 1 d .
C18 C 0.20919(8) 0.40669(9) 0.05613(10) 0.0358(3) Uani 1 1 d .
H18A H 0.1834 0.3436 0.0905 0.054 Uiso 1 1 calc R
H18B H 0.2263 0.3845 -0.0149 0.054 Uiso 1 1 calc R
H18C H 0.1548 0.4631 0.0389 0.054 Uiso 1 1 calc R
C19 C 0.28080(9) 0.47964(10) 0.25331(10) 0.0366(3) Uani 1 1 d .
H19A H 0.2212 0.5301 0.2380 0.055 Uiso 1 1 calc R
H19B H 0.3416 0.5138 0.3062 0.055 Uiso 1 1 calc R
H19C H 0.2622 0.4128 0.2879 0.055 Uiso 1 1 calc R
C20 C 0.34162(9) 0.55678(9) 0.09036(11) 0.0357(3) Uani 1 1 d .
H20A H 0.2878 0.6129 0.0857 0.054 Uiso 1 1 calc R
H20B H 0.3500 0.5420 0.0134 0.054 Uiso 1 1 calc R
H20C H 0.4085 0.5823 0.1400 0.054 Uiso 1 1 calc R
H1 H 0.3801(11) 0.0797(12) 0.3118(13) 0.043 Uiso 1 1 d .

loop_
_atom_site_aniso_label
_atom_site_aniso_U_11
_atom_site_aniso_U_22
_atom_site_aniso_U_33
_atom_site_aniso_U_23
_atom_site_aniso_U_13
_atom_site_aniso_U_12
O1 0.0381(4) 0.0277(4) 0.0263(4) 0.0047(3) 0.0016(3) 0.0019(3)
O2 0.0769(7) 0.0330(4) 0.0219(4) 0.0006(3) 0.0112(4) -0.0077(4)
C1 0.0359(6) 0.0375(6) 0.0448(7) -0.0011(5) 0.0083(5) -0.0106(5)
C2 0.0371(6) 0.0468(7) 0.0759(9) 0.0059(7) 0.0301(7) -0.0028(5)
C3 0.0558(7) 0.0344(6) 0.0373(6) 0.0077(5) 0.0130(5) -0.0060(5)
C4 0.0290(5) 0.0302(5) 0.0385(6) 0.0039(4) 0.0119(4) -0.0023(4)
C5 0.0249(5) 0.0269(5) 0.0310(5) 0.0044(4) 0.0086(4) 0.0010(4)
C6 0.0370(6) 0.0276(5) 0.0411(6) 0.0008(4) 0.0222(5) 0.0018(4)
C7 0.0324(5) 0.0240(5) 0.0385(6) 0.0007(4) 0.0166(4) 0.0035(4)
C8 0.0257(5) 0.0229(4) 0.0232(4) 0.0025(3) 0.0060(4) 0.0025(4)
C9 0.0270(5) 0.0260(5) 0.0287(5) -0.0013(4) 0.0110(4) 0.0000(4)
C10 0.0282(5) 0.0236(5) 0.0323(5) -0.0013(4) 0.0105(4) 0.0005(4)
C11 0.0244(5) 0.0245(5) 0.0215(4) 0.0014(3) 0.0053(3) 0.0006(3)
C12 0.0275(5) 0.0289(5) 0.0339(5) -0.0007(4) 0.0102(4) 0.0012(4)
C13 0.0286(5) 0.0355(6) 0.0449(6) -0.0037(5) 0.0144(5) -0.0029(4)
C14 0.0331(5) 0.0293(5) 0.0333(5) -0.0009(4) 0.0146(4) -0.0057(4)
C15 0.0256(5) 0.0253(5) 0.0238(4) -0.0012(4) 0.0047(4) -0.0038(4)
C16 0.0295(5) 0.0264(5) 0.0228(5) 0.0007(4) 0.0048(4) 0.0000(4)
C17 0.0260(5) 0.0248(5) 0.0318(5) 0.0008(4) 0.0080(4) -0.0030(4)
C18 0.0284(5) 0.0329(6) 0.0414(6) 0.0038(5) 0.0002(4) -0.0022(4)
C19 0.0362(6) 0.0358(6) 0.0418(6) -0.0047(5) 0.0174(5) -0.0036(5)
C20 0.0352(6) 0.0274(5) 0.0461(6) 0.0058(5) 0.0132(5) -0.0024(4)

loop_
_atom_type_symbol
_atom_type_description
_atom_type_scat_dispersion_real
_atom_type_scat_dispersion_imag
_atom_type_scat_source
C C 0.0033 0.0016 'International Tables Vol C Tables 4.2.6.8 and 6.1.1.4'
H H 0.0000 0.0000 'International Tables Vol C Tables 4.2.6.8 and 6.1.1.4'
O O 0.0106 0.0060 'International Tables Vol C Tables 4.2.6.8 and 6.1.1.4'

loop_
_geom_angle_atom_site_label_1
_geom_angle_atom_site_label_2
_geom_angle_atom_site_label_3
_geom_angle
C8 O1 H1 105.1(10)
C4 C1 H1A 109.5
C4 C1 H1B 109.5
H1A C1 H1B 109.5
C4 C1 H1C 109.5
H1A C1 H1C 109.5
H1B C1 H1C 109.5
C4 C2 H2A 109.5
C4 C2 H2B 109.5
H2A C2 H2B 109.5
C4 C2 H2C 109.5
H2A C2 H2C 109.5
H2B C2 H2C 109.5
C4 C3 H3A 109.5
C4 C3 H3B 109.5
H3A C3 H3B 109.5
C4 C3 H3C 109.5
H3A C3 H3C 109.5
H3B C3 H3C 109.5
C3 C4 C1 108.67(10)
C3 C4 C2 109.01(11)
C1 C4 C2 107.57(10)
C3 C4 C5 112.01(9)
C1 C4 C5 109.97(9)
C2 C4 C5 109.51(9)
C6 C5 C10 108.84(8)
C6 C5 C4 113.02(9)
C10 C5 C4 114.02(8)
C6 C5 H5 106.8
C10 C5 H5 106.8
C4 C5 H5 106.8
C7 C6 C5 112.11(9)
C7 C6 H6A 109.2
C5 C6 H6A 109.2
C7 C6 H6B 109.2
C5 C6 H6B 109.2
H6A C6 H6B 107.9
C6 C7 C8 112.44(8)
C6 C7 H7A 109.1
C8 C7 H7A 109.1
C6 C7 H7B 109.1
C8 C7 H7B 109.1
H7A C7 H7B 107.8
O1 C8 C9 105.63(8)
O1 C8 C7 110.37(8)
C9 C8 C7 108.43(8)
O1 C8 C11 109.88(8)
C9 C8 C11 112.14(8)
C7 C8 C11 110.28(8)
C8 C9 C10 112.18(8)
C8 C9 H9A 109.2
C10 C9 H9A 109.2
C8 C9 H9B 109.2
C10 C9 H9B 109.2
H9A C9 H9B 107.9
C9 C10 C5 112.75(8)
C9 C10 H10A 109.0
C5 C10 H10A 109.0
C9 C10 H10B 109.0
C5 C10 H10B 109.0
H10A C10 H10B 107.8
C16 C11 C8 113.58(8)
C16 C11 C12 106.97(8)
C8 C11 C12 114.47(8)
C16 C11 H11 107.1
C8 C11 H11 107.1
C12 C11 H11 107.1
C13 C12 C11 112.50(8)
C13 C12 H12A 109.1
C11 C12 H12A 109.1
C13 C12 H12B 109.1
C11 C12 H12B 109.1
H12A C12 H12B 107.8
C14 C13 C12 111.46(9)
C14 C13 H13A 109.3
C12 C13 H13A 109.3
C14 C13 H13B 109.3
C12 C13 H13B 109.3
H13A C13 H13B 108.0
C13 C14 C15 109.74(9)
C13 C14 H14A 109.7
C15 C14 H14A 109.7
C13 C14 H14B 109.7
C15 C14 H14B 109.7
H14A C14 H14B 108.2
C16 C15 C14 109.10(8)
C16 C15 C17 112.22(8)
C14 C15 C17 115.29(8)
C16 C15 H15 106.6
C14 C15 H15 106.6
C17 C15 H15 106.6
O2 C16 C15 120.79(9)
O2 C16 C11 122.50(9)
C15 C16 C11 116.60(8)
C19 C17 C18 108.42(9)
C19 C17 C20 108.78(9)
C18 C17 C20 108.92(9)
C19 C17 C15 109.69(8)
C18 C17 C15 112.48(8)
C20 C17 C15 108.49(8)
C17 C18 H18A 109.5
C17 C18 H18B 109.5
H18A C18 H18B 109.5
C17 C18 H18C 109.5
H18A C18 H18C 109.5
H18B C18 H18C 109.5
C17 C19 H19A 109.5
C17 C19 H19B 109.5
H19A C19 H19B 109.5
C17 C19 H19C 109.5
H19A C19 H19C 109.5
H19B C19 H19C 109.5
C17 C20 H20A 109.5
C17 C20 H20B 109.5
H20A C20 H20B 109.5
C17 C20 H20C 109.5
H20A C20 H20C 109.5
H20B C20 H20C 109.5

loop_
_geom_bond_atom_site_label_1
_geom_bond_atom_site_label_2
_geom_bond_distance
O1 C8 1.4388(12)
O1 H1 0.842(15)
O2 C16 1.2177(13)
C1 C4 1.5325(17)
C1 H1A 0.9800
C1 H1B 0.9800
C1 H1C 0.9800
C2 C4 1.5336(16)
C2 H2A 0.9800
C2 H2B 0.9800
C2 H2C 0.9800
C3 C4 1.5297(17)
C3 H3A 0.9800
C3 H3B 0.9800
C3 H3C 0.9800
C4 C5 1.5595(14)
C5 C6 1.5325(15)
C5 C10 1.5348(14)
C5 H5 1.0000
C6 C7 1.5264(14)
C6 H6A 0.9900
C6 H6B 0.9900
C7 C8 1.5352(14)
C7 H7A 0.9900
C7 H7B 0.9900
C8 C9 1.5279(13)
C8 C11 1.5428(13)
C9 C10 1.5338(14)
C9 H9A 0.9900
C9 H9B 0.9900
C10 H10A 0.9900
C10 H10B 0.9900
C11 C16 1.5250(13)
C11 C12 1.5537(13)
C11 H11 1.0000
C12 C13 1.5362(15)
C12 H12A 0.9900
C12 H12B 0.9900
C13 C14 1.5252(15)
C13 H13A 0.9900
C13 H13B 0.9900
C14 C15 1.5339(14)
C14 H14A 0.9900
C14 H14B 0.9900
C15 C16 1.5153(13)
C15 C17 1.5624(14)
C15 H15 1.0000
C17 C19 1.5320(15)
C17 C18 1.5350(14)
C17 C20 1.5353(14)
C18 H18A 0.9800
C18 H18B 0.9800
C18 H18C 0.9800
C19 H19A 0.9800
C19 H19B 0.9800
C19 H19C 0.9800
C20 H20A 0.9800
C20 H20B 0.9800
C20 H20C 0.9800

loop_
_geom_hbond_atom_site_label_D
_geom_hbond_atom_site_label_H
_geom_hbond_atom_site_label_A
_geom_hbond_distance_DH
_geom_hbond_distance_HA
_geom_hbond_distance_DA
_geom_hbond_angle_DHA
O1 H1 O2 0.842(15) 2.065(15) 2.7550(12) 138.9(13)

loop_
_geom_torsion_atom_site_label_1
_geom_torsion_atom_site_label_2
_geom_torsion_atom_site_label_3
_geom_torsion_atom_site_label_4
_geom_torsion
C3 C4 C5 C6 -62.08(12)
C1 C4 C5 C6 176.98(9)
C2 C4 C5 C6 58.98(13)
C3 C4 C5 C10 62.91(12)
C1 C4 C5 C10 -58.03(12)
C2 C4 C5 C10 -176.02(10)
C10 C5 C6 C7 54.54(11)
C4 C5 C6 C7 -177.71(8)
C5 C6 C7 C8 -57.69(12)
C6 C7 C8 O1 -59.07(11)
C6 C7 C8 C9 56.18(11)
C6 C7 C8 C11 179.32(8)
O1 C8 C9 C10 63.06(10)
C7 C8 C9 C10 -55.25(10)
C11 C8 C9 C10 -177.27(8)
C8 C9 C10 C5 56.52(11)
C6 C5 C10 C9 -54.14(11)
C4 C5 C10 C9 178.67(8)
O1 C8 C11 C16 -58.17(10)
C9 C8 C11 C16 -175.33(8)
C7 C8 C11 C16 63.73(11)
O1 C8 C11 C12 65.09(10)
C9 C8 C11 C12 -52.06(11)
C7 C8 C11 C12 -173.01(8)
C16 C11 C12 C13 -30.83(11)
C8 C11 C12 C13 -157.59(9)
C11 C12 C13 C14 -29.40(13)
C12 C13 C14 C15 67.27(12)
C13 C14 C15 C16 -36.38(11)
C13 C14 C15 C17 -163.70(8)
C14 C15 C16 O2 148.50(10)
C17 C15 C16 O2 -82.46(12)
C14 C15 C16 C11 -27.85(12)
C17 C15 C16 C11 101.18(10)
C8 C11 C16 O2 14.74(14)
C12 C11 C16 O2 -112.54(11)
C8 C11 C16 C15 -168.98(8)
C12 C11 C16 C15 63.74(11)
C16 C15 C17 C19 64.87(10)
C14 C15 C17 C19 -169.40(8)
C16 C15 C17 C18 -55.88(11)
C14 C15 C17 C18 69.84(11)
C16 C15 C17 C20 -176.44(8)
C14 C15 C17 C20 -50.71(11)
